data_4120873
loop_
_publ_author_name
'Zhiji Han'
'Luxi Shen'
'William W. Brennessel'
'Patrick L. Holland'
'Richard Eisenberg'

_publ_section_title
;
 Nickel Pyridinethiolate Complexes as Catalysts for the Light-Driven
 Production of Hydrogen from Aqueous Solutions in Noble-Metal-Free Systems
;
_journal_name_full 'Journal of the American Chemical Society'
_journal_page_first 14659
_journal_page_last 14669
_journal_paper_doi 10.1021/ja405257s
_journal_volume 135
_journal_year 2013
_chemical_formula_moiety 'C22 H20 N4 Ni S2, C H2 Cl2'
_chemical_formula_sum 'C23 H22 Cl2 N4 Ni S2'
_chemical_formula_weight 548.17
_chemical_name_common eiszh25
_chemical_name_systematic
; 
 ? 
;
_space_group_crystal_system monoclinic
_space_group_IT_number 14
_space_group_name_Hall '-P 2yn'
_space_group_name_H-M_alt 'P 1 21/n 1'
_symmetry_space_group_name_Hall '-P 2yn'
_symmetry_space_group_name_H-M 'P 1 21/n 1'
_atom_sites_solution_hydrogens geom
_atom_sites_solution_primary difmap
_atom_sites_solution_secondary difmap
_audit_creation_method SHELXL-2012
_cell_angle_alpha 90
_cell_angle_beta 90.045(2)
_cell_angle_gamma 90
_cell_formula_units_Z 8
_cell_length_a 19.583(2)
_cell_length_b 12.2262(15)
_cell_length_c 20.460(3)
_cell_measurement_reflns_used 4096
_cell_measurement_temperature 100.0(5)
_cell_measurement_theta_max 35.11
_cell_measurement_theta_min 2.20
_cell_volume 4898.6(11)
_computing_cell_refinement 'SAINT (Bruker, 2009)'
_computing_data_collection 'APEX2 (Bruker, 2012)'
_computing_data_reduction 'SAINT (Bruker, 2009)'
_computing_molecular_graphics 'SHELXTL (Sheldrick, 2008)'
_computing_publication_material 'SHELXTL (Sheldrick, 2008)'
_computing_structure_refinement 'SHELXL-2012 (Sheldrick, 2012)'
_computing_structure_solution 'SIR97 (Altomare et al., 1999)'
_diffrn_ambient_temperature 100.0(5)
_diffrn_measured_fraction_theta_full 0.994
_diffrn_measured_fraction_theta_max 0.994
_diffrn_measurement_device_type 'Bruker SMART APEX II CCD Platform'
_diffrn_measurement_method 'area detector, \w scans per \f'
_diffrn_radiation_monochromator graphite
_diffrn_radiation_source 'sealed tube'
_diffrn_radiation_type MoK\a
_diffrn_radiation_wavelength 0.71073
_diffrn_reflns_av_R_equivalents 0.0691
_diffrn_reflns_Laue_measured_fraction_full 0.994
_diffrn_reflns_Laue_measured_fraction_max 0.994
_diffrn_reflns_limit_h_max 33
_diffrn_reflns_limit_h_min -33
_diffrn_reflns_limit_k_max 20
_diffrn_reflns_limit_k_min -20
_diffrn_reflns_limit_l_max 35
_diffrn_reflns_limit_l_min -35
_diffrn_reflns_number 149785
_diffrn_reflns_point_group_measured_fraction_full 0.994
_diffrn_reflns_point_group_measured_fraction_max 0.994
_diffrn_reflns_theta_full 37.785
_diffrn_reflns_theta_max 37.784
_diffrn_reflns_theta_min 1.439
_exptl_absorpt_coefficient_mu 1.200
_exptl_absorpt_correction_T_max 0.7476
_exptl_absorpt_correction_T_min 0.6835
_exptl_absorpt_correction_type multi-scan
_exptl_absorpt_process_details 'SADABS (Sheldrick, 2008)'
_exptl_crystal_colour yellow-orange
_exptl_crystal_density_diffrn 1.487
_exptl_crystal_description block
_exptl_crystal_F_000 2256
_exptl_crystal_size_max 0.360
_exptl_crystal_size_mid 0.240
_exptl_crystal_size_min 0.140
_refine_diff_density_max 1.470
_refine_diff_density_min -1.351
_refine_diff_density_rms 0.101
_refine_ls_extinction_method none
_refine_ls_goodness_of_fit_ref 1.027
_refine_ls_hydrogen_treatment constr
_refine_ls_matrix_type full
_refine_ls_number_parameters 591
_refine_ls_number_reflns 26107
_refine_ls_number_restraints 3
_refine_ls_restrained_S_all 1.027
_refine_ls_R_factor_all 0.0870
_refine_ls_R_factor_gt 0.0461
_refine_ls_shift/su_max 0.003
_refine_ls_shift/su_mean 0.000
_refine_ls_structure_factor_coef Fsqd
_refine_ls_weighting_details
; 
 w=1/[\s^2^(Fo^2^)+(0.0409P)^2^+2.9542P] 
 where P=(Fo^2^+2Fc^2^)/3 
;
_refine_ls_weighting_scheme calc
_refine_ls_wR_factor_gt 0.0973
_refine_ls_wR_factor_ref 0.1136
_reflns_Friedel_coverage 0.000
_reflns_number_gt 17087
_reflns_number_total 26107
_reflns_threshold_expression 'I > 2\s(I)'
_cod_data_source_file ja405257s_si_007.cif
_cod_data_source_block eiszh25
_cod_original_cell_volume 4898.7(10)
_cod_database_code 4120873
_shelx_space_group_comment
; 
The symmetry employed for this shelxl refinement is uniquely defined 
by the following loop, which should always be used as a source of 
symmetry information in preference to the above space-group names. 
They are only intended as comments. 
;
_shelx_estimated_absorpt_t_min 0.672
_shelx_estimated_absorpt_t_max 0.850
_diffrn_reflns_sigmai/neti 0.0544
_shelxl_version_number 2012-4

loop_
_space_group_symop_operation_xyz
'x, y, z'
'-x+1/2, y+1/2, -z+1/2'
'-x, -y, -z'
'x-1/2, -y-1/2, z-1/2'

loop_
_atom_site_label
_atom_site_type_symbol
_atom_site_fract_x
_atom_site_fract_y
_atom_site_fract_z
_atom_site_U_iso_or_equiv
_atom_site_adp_type
_atom_site_occupancy
_atom_site_site_symmetry_order
_atom_site_calc_flag
_atom_site_refinement_flags
_atom_site_disorder_assembly
_atom_site_disorder_group
Ni1 Ni 0.666464(10) 0.051997(16) 0.303112(9) 0.01421(4) Uani 1 1 d . . .
S1 S 0.72914(2) -0.03569(3) 0.394532(18) 0.01765(7) Uani 1 1 d . . .
S2 S 0.65042(2) 0.19374(3) 0.21432(2) 0.02045(8) Uani 1 1 d . . .
N1 N 0.69934(7) 0.16557(11) 0.37018(6) 0.0170(2) Uani 1 1 d . . .
N2 N 0.75104(7) 0.06662(11) 0.24514(6) 0.0157(2) Uani 1 1 d . . .
N3 N 0.62877(7) -0.08372(11) 0.25519(6) 0.0157(2) Uani 1 1 d . . .
N4 N 0.57170(7) 0.03563(11) 0.34677(6) 0.0161(2) Uani 1 1 d . . .
C1 C 0.73146(8) 0.10146(13) 0.41440(7) 0.0171(3) Uani 1 1 d . . .
C2 C 0.76171(10) 0.14835(15) 0.47000(8) 0.0241(3) Uani 1 1 d . . .
H2 H 0.7855 0.1040 0.5006 0.029 Uiso 1 1 calc R . .
C3 C 0.75640(10) 0.25950(16) 0.47950(9) 0.0286(4) Uani 1 1 d . . .
H3 H 0.7760 0.2922 0.5172 0.034 Uiso 1 1 calc R . .
C4 C 0.72230(10) 0.32403(15) 0.43383(9) 0.0269(4) Uani 1 1 d . . .
H4 H 0.7182 0.4008 0.4399 0.032 Uiso 1 1 calc R . .
C5 C 0.69479(9) 0.27387(14) 0.37980(9) 0.0219(3) Uani 1 1 d . . .
H5 H 0.6718 0.3173 0.3482 0.026 Uiso 1 1 calc R . .
C6 C 0.73283(8) 0.14588(13) 0.20273(7) 0.0167(3) Uani 1 1 d . . .
C7 C 0.77872(9) 0.18142(15) 0.15460(8) 0.0221(3) Uani 1 1 d . . .
H7 H 0.7664 0.2383 0.1253 0.027 Uiso 1 1 calc R . .
C8 C 0.84190(9) 0.13259(15) 0.15051(8) 0.0238(3) Uani 1 1 d . . .
H8 H 0.8735 0.1557 0.1181 0.029 Uiso 1 1 calc R . .
C9 C 0.85951(9) 0.04918(14) 0.19385(8) 0.0212(3) Uani 1 1 d . . .
H9 H 0.9027 0.0140 0.1911 0.025 Uiso 1 1 calc R . .
C10 C 0.81261(8) 0.01903(13) 0.24082(7) 0.0176(3) Uani 1 1 d . . .
H10 H 0.8243 -0.0371 0.2710 0.021 Uiso 1 1 calc R . .
C11 C 0.66100(8) -0.14226(13) 0.20937(8) 0.0188(3) Uani 1 1 d . . .
H11 H 0.7058 -0.1209 0.1969 0.023 Uiso 1 1 calc R . .
C12 C 0.63216(8) -0.23258(14) 0.17928(8) 0.0199(3) Uani 1 1 d . . .
H12 H 0.6571 -0.2723 0.1473 0.024 Uiso 1 1 calc R . .
C13 C 0.56647(8) -0.26476(13) 0.19619(8) 0.0187(3) Uani 1 1 d . . .
C14 C 0.53308(8) -0.20417(13) 0.24404(8) 0.0179(3) Uani 1 1 d . . .
H14 H 0.4880 -0.2232 0.2568 0.022 Uiso 1 1 calc R . .
C15 C 0.56580(7) -0.11579(12) 0.27312(7) 0.0150(2) Uani 1 1 d . . .
C16 C 0.53479(8) -0.05098(13) 0.32663(7) 0.0157(2) Uani 1 1 d . . .
C17 C 0.47339(8) -0.07979(14) 0.35591(8) 0.0193(3) Uani 1 1 d . . .
H17 H 0.4485 -0.1413 0.3404 0.023 Uiso 1 1 calc R . .
C18 C 0.44835(8) -0.01866(15) 0.40780(8) 0.0205(3) Uani 1 1 d . . .
C19 C 0.48618(9) 0.07113(14) 0.42769(8) 0.0212(3) Uani 1 1 d . . .
H19 H 0.4706 0.1158 0.4626 0.025 Uiso 1 1 calc R . .
C20 C 0.54691(8) 0.09524(13) 0.39624(8) 0.0189(3) Uani 1 1 d . . .
H20 H 0.5722 0.1571 0.4105 0.023 Uiso 1 1 calc R . .
C21 C 0.53303(10) -0.36210(15) 0.16523(9) 0.0265(3) Uani 1 1 d . . .
H21A H 0.4833 -0.3554 0.1691 0.040 Uiso 1 1 calc R . .
H21B H 0.5483 -0.4289 0.1874 0.040 Uiso 1 1 calc R . .
H21C H 0.5456 -0.3656 0.1189 0.040 Uiso 1 1 calc R . .
C22 C 0.38315(9) -0.05199(18) 0.44081(9) 0.0293(4) Uani 1 1 d . . .
H22A H 0.3734 -0.0015 0.4768 0.044 Uiso 1 1 calc R . .
H22B H 0.3879 -0.1264 0.4580 0.044 Uiso 1 1 calc R . .
H22C H 0.3456 -0.0498 0.4092 0.044 Uiso 1 1 calc R . .
Ni2 Ni 0.320413(10) -0.078505(16) 0.181764(10) 0.01504(4) Uani 1 1 d . . .
S3 S 0.25173(2) 0.02276(3) 0.09908(2) 0.02103(8) Uani 1 1 d . . .
S4 S 0.34200(2) -0.22479(3) 0.26451(2) 0.01941(7) Uani 1 1 d . . .
N5 N 0.27526(7) -0.18257(11) 0.11615(6) 0.0177(2) Uani 1 1 d . . .
N6 N 0.24204(7) -0.08919(11) 0.24848(6) 0.0161(2) Uani 1 1 d . . .
N7 N 0.36749(7) 0.05150(11) 0.22710(6) 0.0165(2) Uani 1 1 d . . .
N8 N 0.41308(7) -0.07616(11) 0.13354(6) 0.0184(2) Uani 1 1 d . . .
C23 C 0.23936(9) -0.11279(14) 0.07828(8) 0.0197(3) Uani 1 1 d . . .
C24 C 0.19765(10) -0.15279(16) 0.02770(8) 0.0262(3) Uani 1 1 d . . .
H24 H 0.1706 -0.1043 0.0023 0.031 Uiso 1 1 calc R . .
C25 C 0.19685(10) -0.26379(16) 0.01569(9) 0.0283(4) Uani 1 1 d . . .
H25 H 0.1691 -0.2924 -0.0184 0.034 Uiso 1 1 calc R . .
C26 C 0.23661(10) -0.33381(15) 0.05339(9) 0.0255(3) Uani 1 1 d . . .
H26 H 0.2376 -0.4101 0.0446 0.031 Uiso 1 1 calc R . .
C27 C 0.27448(9) -0.29024(14) 0.10368(8) 0.0211(3) Uani 1 1 d . . .
H27 H 0.3008 -0.3378 0.1304 0.025 Uiso 1 1 calc R . .
C28 C 0.26396(8) -0.17019(13) 0.28787(7) 0.0165(3) Uani 1 1 d . . .
C29 C 0.22531(9) -0.20238(14) 0.34218(8) 0.0218(3) Uani 1 1 d . . .
H29 H 0.2406 -0.2600 0.3697 0.026 Uiso 1 1 calc R . .
C30 C 0.16470(9) -0.14920(16) 0.35512(8) 0.0249(3) Uani 1 1 d . . .
H30 H 0.1379 -0.1699 0.3918 0.030 Uiso 1 1 calc R . .
C31 C 0.14293(9) -0.06504(15) 0.31431(9) 0.0231(3) Uani 1 1 d . . .
H31 H 0.1015 -0.0272 0.3228 0.028 Uiso 1 1 calc R . .
C32 C 0.18296(8) -0.03764(13) 0.26108(8) 0.0191(3) Uani 1 1 d . . .
H32 H 0.1682 0.0192 0.2327 0.023 Uiso 1 1 calc R . .
C33 C 0.34139(8) 0.11432(14) 0.27444(8) 0.0197(3) Uani 1 1 d . . .
H33 H 0.2967 0.0986 0.2898 0.024 Uiso 1 1 calc R . .
C34 C 0.37632(9) 0.20109(14) 0.30202(8) 0.0215(3) Uani 1 1 d . . .
H34 H 0.3559 0.2434 0.3357 0.026 Uiso 1 1 calc R . .
C35 C 0.44157(9) 0.22589(14) 0.28009(8) 0.0215(3) Uani 1 1 d . . .
C36 C 0.46852(8) 0.16133(14) 0.23048(8) 0.0208(3) Uani 1 1 d . . .
H36 H 0.5130 0.1758 0.2141 0.025 Uiso 1 1 calc R . .
C37 C 0.43049(8) 0.07588(13) 0.20491(7) 0.0169(3) Uani 1 1 d . . .
C38 C 0.45601(8) 0.00422(14) 0.15189(8) 0.0188(3) Uani 1 1 d . . .
C39 C 0.51963(8) 0.01822(15) 0.12273(8) 0.0220(3) Uani 1 1 d . . .
H39 H 0.5486 0.0762 0.1364 0.026 Uiso 1 1 calc R . .
C40 C 0.54081(9) -0.05255(16) 0.07363(9) 0.0259(4) Uani 1 1 d . . .
C41 C 0.49623(10) -0.13570(16) 0.05587(9) 0.0268(4) Uani 1 1 d . . .
H41 H 0.5087 -0.1863 0.0227 0.032 Uiso 1 1 calc R . .
C42 C 0.43375(9) -0.14472(15) 0.08651(8) 0.0235(3) Uani 1 1 d . . .
H42 H 0.4040 -0.2022 0.0737 0.028 Uiso 1 1 calc R . .
C43 C 0.48179(10) 0.31985(16) 0.30770(11) 0.0314(4) Uani 1 1 d . . .
H43A H 0.4697 0.3302 0.3538 0.047 Uiso 1 1 calc R . .
H43B H 0.4712 0.3866 0.2832 0.047 Uiso 1 1 calc R . .
H43C H 0.5307 0.3040 0.3041 0.047 Uiso 1 1 calc R . .
C44 C 0.60956(10) -0.0397(2) 0.04222(10) 0.0346(5) Uani 1 1 d . . .
H44A H 0.6046 -0.0432 -0.0054 0.052 Uiso 1 1 calc R . .
H44B H 0.6398 -0.0987 0.0570 0.052 Uiso 1 1 calc R . .
H44C H 0.6292 0.0311 0.0546 0.052 Uiso 1 1 calc R . .
Cl1 Cl 0.51907(3) 0.34342(5) 0.10368(3) 0.03821(12) Uani 1 1 d . . .
C45 C 0.59922(10) 0.3622(2) 0.06616(11) 0.0373(5) Uani 1 1 d . . .
H45A H 0.6296 0.4034 0.0960 0.045 Uiso 1 1 calc R . .
H45B H 0.6204 0.2901 0.0577 0.045 Uiso 1 1 calc R . .
Cl2 Cl 0.59082(3) 0.43413(5) -0.00802(3) 0.04172(13) Uani 1 1 d . . .
Cl3 Cl 0.0414(2) 0.1609(3) 0.00341(16) 0.0994(8) Uani 0.690(5) 1 d PD A 1
C46 C 0.08439(18) 0.1310(4) 0.0764(2) 0.0441(9) Uani 0.690(5) 1 d PD A 1
H46A H 0.1119 0.1951 0.0900 0.053 Uiso 0.690(5) 1 calc PRD A 1
H46B H 0.1159 0.0688 0.0693 0.053 Uiso 0.690(5) 1 calc PRD A 1
Cl4 Cl 0.02592(16) 0.0978(2) 0.13843(13) 0.0517(4) Uani 0.690(5) 1 d PD A 1
Cl3' Cl 0.0330(5) 0.1368(8) -0.0132(4) 0.0994(8) Uani 0.310(5) 1 d PD A 5
C46' C 0.0717(4) 0.0813(9) 0.0556(4) 0.0441(9) Uani 0.310(5) 1 d PD A 5
H46C H 0.0736 0.0008 0.0513 0.053 Uiso 0.310(5) 1 calc PRD A 5
H46D H 0.1191 0.1089 0.0590 0.053 Uiso 0.310(5) 1 calc PRD A 5
Cl4' Cl 0.0276(4) 0.1150(6) 0.1257(3) 0.0517(4) Uani 0.310(5) 1 d PD A 5

loop_
_atom_site_aniso_label
_atom_site_aniso_U_11
_atom_site_aniso_U_22
_atom_site_aniso_U_33
_atom_site_aniso_U_23
_atom_site_aniso_U_13
_atom_site_aniso_U_12
Ni1 0.01482(8) 0.01296(9) 0.01486(8) 0.00070(6) 0.00047(6) -0.00150(6)
S1 0.02325(18) 0.01374(16) 0.01595(15) 0.00139(12) -0.00219(13) -0.00127(13)
S2 0.01712(17) 0.02054(19) 0.02369(18) 0.00556(14) -0.00119(14) 0.00130(14)
N1 0.0173(6) 0.0143(6) 0.0194(6) -0.0001(4) 0.0015(4) -0.0022(4)
N2 0.0165(5) 0.0151(6) 0.0155(5) 0.0008(4) -0.0003(4) -0.0016(4)
N3 0.0149(5) 0.0162(6) 0.0159(5) 0.0003(4) 0.0014(4) -0.0012(4)
N4 0.0171(6) 0.0152(6) 0.0161(5) 0.0003(4) 0.0011(4) 0.0004(4)
C1 0.0202(7) 0.0156(7) 0.0155(6) 0.0007(5) 0.0023(5) -0.0043(5)
C2 0.0319(9) 0.0249(8) 0.0156(6) -0.0011(6) 0.0005(6) -0.0100(7)
C3 0.0389(10) 0.0280(9) 0.0191(7) -0.0078(6) 0.0063(7) -0.0147(8)
C4 0.0340(9) 0.0160(7) 0.0306(9) -0.0069(6) 0.0106(7) -0.0074(7)
C5 0.0220(7) 0.0158(7) 0.0278(8) -0.0013(6) 0.0064(6) -0.0013(6)
C6 0.0177(6) 0.0154(7) 0.0169(6) 0.0011(5) -0.0008(5) -0.0019(5)
C7 0.0233(8) 0.0226(8) 0.0205(7) 0.0059(6) 0.0022(6) -0.0013(6)
C8 0.0231(8) 0.0280(9) 0.0204(7) 0.0027(6) 0.0065(6) -0.0046(6)
C9 0.0178(7) 0.0236(8) 0.0223(7) -0.0023(6) 0.0031(5) 0.0006(6)
C10 0.0177(7) 0.0172(7) 0.0180(6) 0.0002(5) -0.0005(5) -0.0012(5)
C11 0.0175(7) 0.0194(7) 0.0194(6) -0.0024(5) 0.0027(5) -0.0021(5)
C12 0.0214(7) 0.0194(7) 0.0190(7) -0.0042(5) 0.0011(5) 0.0001(6)
C13 0.0212(7) 0.0149(7) 0.0199(7) -0.0003(5) -0.0028(5) -0.0021(5)
C14 0.0168(6) 0.0172(7) 0.0198(6) 0.0020(5) -0.0008(5) -0.0031(5)
C15 0.0144(6) 0.0148(6) 0.0157(6) 0.0018(5) -0.0008(5) -0.0010(5)
C16 0.0153(6) 0.0156(6) 0.0162(6) 0.0017(5) -0.0004(5) -0.0003(5)
C17 0.0169(7) 0.0221(7) 0.0188(6) 0.0012(5) 0.0010(5) -0.0013(5)
C18 0.0159(7) 0.0264(8) 0.0192(7) 0.0031(6) 0.0022(5) 0.0022(6)
C19 0.0209(7) 0.0244(8) 0.0184(7) -0.0006(6) 0.0035(5) 0.0040(6)
C20 0.0210(7) 0.0164(7) 0.0193(6) -0.0017(5) 0.0016(5) 0.0008(5)
C21 0.0303(9) 0.0214(8) 0.0278(8) -0.0047(6) -0.0045(7) -0.0063(7)
C22 0.0197(8) 0.0398(11) 0.0283(8) -0.0023(8) 0.0081(6) -0.0028(7)
Ni2 0.01529(9) 0.01348(9) 0.01637(8) 0.00077(6) 0.00107(6) -0.00031(7)
S3 0.0291(2) 0.01453(17) 0.01943(17) 0.00230(13) -0.00171(14) 0.00161(14)
S4 0.01661(16) 0.01745(18) 0.02416(18) 0.00290(14) -0.00181(13) 0.00193(13)
N5 0.0203(6) 0.0151(6) 0.0176(6) 0.0000(4) 0.0021(5) 0.0005(5)
N6 0.0147(5) 0.0150(6) 0.0185(5) 0.0009(4) -0.0010(4) -0.0007(4)
N7 0.0153(5) 0.0164(6) 0.0179(5) 0.0016(4) -0.0002(4) -0.0005(4)
N8 0.0192(6) 0.0178(6) 0.0182(6) 0.0017(5) 0.0027(5) 0.0021(5)
C23 0.0235(7) 0.0187(7) 0.0168(6) -0.0004(5) 0.0014(5) 0.0010(6)
C24 0.0343(9) 0.0257(9) 0.0187(7) -0.0020(6) -0.0041(6) 0.0032(7)
C25 0.0360(10) 0.0295(9) 0.0195(7) -0.0070(6) -0.0018(7) -0.0022(8)
C26 0.0314(9) 0.0193(8) 0.0257(8) -0.0068(6) 0.0030(7) -0.0007(7)
C27 0.0232(7) 0.0164(7) 0.0237(7) -0.0008(6) 0.0042(6) 0.0019(6)
C28 0.0170(6) 0.0154(7) 0.0169(6) 0.0005(5) -0.0026(5) -0.0016(5)
C29 0.0248(8) 0.0222(8) 0.0186(7) 0.0046(6) 0.0011(6) -0.0019(6)
C30 0.0254(8) 0.0295(9) 0.0199(7) 0.0007(6) 0.0053(6) -0.0047(7)
C31 0.0189(7) 0.0252(8) 0.0251(8) -0.0040(6) 0.0033(6) -0.0002(6)
C32 0.0171(7) 0.0176(7) 0.0226(7) 0.0000(5) -0.0008(5) 0.0005(5)
C33 0.0184(7) 0.0206(7) 0.0202(7) -0.0013(5) 0.0010(5) -0.0018(6)
C34 0.0237(8) 0.0201(8) 0.0206(7) -0.0026(6) -0.0018(6) -0.0011(6)
C35 0.0215(7) 0.0171(7) 0.0257(8) 0.0018(6) -0.0062(6) -0.0028(6)
C36 0.0149(6) 0.0196(7) 0.0279(8) 0.0053(6) -0.0019(6) -0.0031(5)
C37 0.0145(6) 0.0164(7) 0.0197(6) 0.0041(5) 0.0000(5) -0.0008(5)
C38 0.0165(6) 0.0192(7) 0.0208(7) 0.0059(5) 0.0021(5) 0.0026(5)
C39 0.0168(7) 0.0237(8) 0.0257(7) 0.0072(6) 0.0026(6) 0.0012(6)
C40 0.0203(7) 0.0324(9) 0.0250(8) 0.0112(7) 0.0059(6) 0.0086(7)
C41 0.0268(8) 0.0298(9) 0.0238(8) 0.0015(7) 0.0059(6) 0.0096(7)
C42 0.0246(8) 0.0233(8) 0.0225(7) -0.0005(6) 0.0040(6) 0.0030(6)
C43 0.0301(9) 0.0235(9) 0.0407(11) -0.0024(7) -0.0082(8) -0.0086(7)
C44 0.0230(9) 0.0469(12) 0.0338(10) 0.0115(9) 0.0108(7) 0.0094(8)
Cl1 0.0267(2) 0.0402(3) 0.0477(3) 0.0113(2) 0.0029(2) -0.0004(2)
C45 0.0237(9) 0.0452(13) 0.0430(12) 0.0093(10) -0.0017(8) 0.0027(8)
Cl2 0.0339(3) 0.0538(3) 0.0375(3) 0.0060(2) 0.0054(2) 0.0040(2)
Cl3 0.1181(14) 0.1065(19) 0.0736(16) 0.0544(14) -0.0377(11) -0.0607(11)
C46 0.0270(15) 0.051(2) 0.054(2) 0.0055(17) 0.0063(14) 0.0027(15)
Cl4 0.0571(4) 0.0477(10) 0.0501(11) -0.0021(7) 0.0202(7) -0.0263(6)
Cl3' 0.1181(14) 0.1065(19) 0.0736(16) 0.0544(14) -0.0377(11) -0.0607(11)
C46' 0.0270(15) 0.051(2) 0.054(2) 0.0055(17) 0.0063(14) 0.0027(15)
Cl4' 0.0571(4) 0.0477(10) 0.0501(11) -0.0021(7) 0.0202(7) -0.0263(6)

loop_
_atom_type_symbol
_atom_type_description
_atom_type_scat_dispersion_real
_atom_type_scat_dispersion_imag
_atom_type_scat_source
C C 0.0033 0.0016 'International Tables Vol C Tables 4.2.6.8 and 6.1.1.4'
H H 0.0000 0.0000 'International Tables Vol C Tables 4.2.6.8 and 6.1.1.4'
N N 0.0061 0.0033 'International Tables Vol C Tables 4.2.6.8 and 6.1.1.4'
S S 0.1246 0.1234 'International Tables Vol C Tables 4.2.6.8 and 6.1.1.4'
Cl Cl 0.1484 0.1585 'International Tables Vol C Tables 4.2.6.8 and 6.1.1.4'
Ni Ni 0.3393 1.1124 'International Tables Vol C Tables 4.2.6.8 and 6.1.1.4'

loop_
_geom_angle_atom_site_label_1
_geom_angle_atom_site_label_2
_geom_angle_atom_site_label_3
_geom_angle
N2 Ni1 N1 94.29(5)
N2 Ni1 N3 94.83(5)
N1 Ni1 N3 166.46(5)
N2 Ni1 N4 170.13(5)
N1 Ni1 N4 93.31(5)
N3 Ni1 N4 78.86(5)
N2 Ni1 S1 94.28(4)
N1 Ni1 S1 68.53(4)
N3 Ni1 S1 100.80(4)
N4 Ni1 S1 94.37(4)
N2 Ni1 S2 67.91(4)
N1 Ni1 S2 93.17(4)
N3 Ni1 S2 99.52(4)
N4 Ni1 S2 105.38(4)
S1 Ni1 S2 153.989(16)
C1 S1 Ni1 76.74(5)
C6 S2 Ni1 75.63(5)
C5 N1 C1 120.33(14)
C5 N1 Ni1 138.07(12)
C1 N1 Ni1 101.56(10)
C10 N2 C6 120.43(13)
C10 N2 Ni1 136.74(11)
C6 N2 Ni1 102.83(10)
C11 N3 C15 117.90(14)
C11 N3 Ni1 126.46(11)
C15 N3 Ni1 115.63(10)
C20 N4 C16 117.69(13)
C20 N4 Ni1 126.83(11)
C16 N4 Ni1 115.16(10)
N1 C1 C2 120.08(15)
N1 C1 S1 113.17(11)
C2 C1 S1 126.75(13)
C3 C2 C1 119.04(17)
C3 C2 H2 120.5
C1 C2 H2 120.5
C2 C3 C4 120.03(16)
C2 C3 H3 120.0
C4 C3 H3 120.0
C5 C4 C3 118.32(16)
C5 C4 H4 120.8
C3 C4 H4 120.8
N1 C5 C4 122.18(17)
N1 C5 H5 118.9
C4 C5 H5 118.9
N2 C6 C7 120.33(15)
N2 C6 S2 113.60(11)
C7 C6 S2 126.06(13)
C8 C7 C6 119.01(15)
C8 C7 H7 120.5
C6 C7 H7 120.5
C7 C8 C9 120.01(15)
C7 C8 H8 120.0
C9 C8 H8 120.0
C10 C9 C8 118.29(15)
C10 C9 H9 120.9
C8 C9 H9 120.9
N2 C10 C9 121.91(15)
N2 C10 H10 119.0
C9 C10 H10 119.0
N3 C11 C12 123.08(15)
N3 C11 H11 118.5
C12 C11 H11 118.5
C11 C12 C13 119.52(15)
C11 C12 H12 120.2
C13 C12 H12 120.2
C12 C13 C14 117.40(14)
C12 C13 C21 121.60(15)
C14 C13 C21 120.99(15)
C15 C14 C13 119.89(14)
C15 C14 H14 120.1
C13 C14 H14 120.1
N3 C15 C14 122.17(14)
N3 C15 C16 114.95(13)
C14 C15 C16 122.87(14)
N4 C16 C17 122.14(14)
N4 C16 C15 115.24(13)
C17 C16 C15 122.57(14)
C18 C17 C16 119.98(15)
C18 C17 H17 120.0
C16 C17 H17 120.0
C19 C18 C17 117.53(15)
C19 C18 C22 122.53(15)
C17 C18 C22 119.93(16)
C20 C19 C18 119.44(15)
C20 C19 H19 120.3
C18 C19 H19 120.3
N4 C20 C19 123.21(15)
N4 C20 H20 118.4
C19 C20 H20 118.4
C13 C21 H21A 109.5
C13 C21 H21B 109.5
H21A C21 H21B 109.5
C13 C21 H21C 109.5
H21A C21 H21C 109.5
H21B C21 H21C 109.5
C18 C22 H22A 109.5
C18 C22 H22B 109.5
H22A C22 H22B 109.5
C18 C22 H22C 109.5
H22A C22 H22C 109.5
H22B C22 H22C 109.5
N5 Ni2 N7 165.35(5)
N5 Ni2 N6 94.21(5)
N7 Ni2 N6 94.82(5)
N5 Ni2 N8 94.27(5)
N7 Ni2 N8 79.12(5)
N6 Ni2 N8 166.60(5)
N5 Ni2 S3 68.36(4)
N7 Ni2 S3 99.42(4)
N6 Ni2 S3 94.55(4)
N8 Ni2 S3 98.21(4)
N5 Ni2 S4 94.14(4)
N7 Ni2 S4 99.90(4)
N6 Ni2 S4 68.36(4)
N8 Ni2 S4 100.68(4)
S3 Ni2 S4 155.133(17)
C23 S3 Ni2 76.47(6)
C28 S4 Ni2 76.27(5)
C27 N5 C23 120.36(15)
C27 N5 Ni2 137.63(12)
C23 N5 Ni2 102.00(10)
C32 N6 C28 120.31(14)
C32 N6 Ni2 137.77(11)
C28 N6 Ni2 101.88(10)
C33 N7 C37 117.84(14)
C33 N7 Ni2 126.76(11)
C37 N7 Ni2 115.38(11)
C42 N8 C38 117.92(14)
C42 N8 Ni2 126.91(12)
C38 N8 Ni2 115.17(11)
N5 C23 C24 120.32(16)
N5 C23 S3 113.07(12)
C24 C23 S3 126.61(14)
C25 C24 C23 118.69(17)
C25 C24 H24 120.7
C23 C24 H24 120.7
C24 C25 C26 120.03(17)
C24 C25 H25 120.0
C26 C25 H25 120.0
C27 C26 C25 118.56(16)
C27 C26 H26 120.7
C25 C26 H26 120.7
N5 C27 C26 121.91(16)
N5 C27 H27 119.0
C26 C27 H27 119.0
N6 C28 C29 120.58(15)
N6 C28 S4 113.49(11)
C29 C28 S4 125.93(13)
C30 C29 C28 119.03(16)
C30 C29 H29 120.5
C28 C29 H29 120.5
C29 C30 C31 119.78(15)
C29 C30 H30 120.1
C31 C30 H30 120.1
C32 C31 C30 118.54(16)
C32 C31 H31 120.7
C30 C31 H31 120.7
N6 C32 C31 121.75(15)
N6 C32 H32 119.1
C31 C32 H32 119.1
N7 C33 C34 123.15(15)
N7 C33 H33 118.4
C34 C33 H33 118.4
C33 C34 C35 119.41(16)
C33 C34 H34 120.3
C35 C34 H34 120.3
C34 C35 C36 117.51(15)
C34 C35 C43 121.86(17)
C36 C35 C43 120.62(16)
C37 C36 C35 119.98(15)
C37 C36 H36 120.0
C35 C36 H36 120.0
N7 C37 C36 122.10(15)
N7 C37 C38 115.16(14)
C36 C37 C38 122.75(14)
N8 C38 C39 121.93(16)
N8 C38 C37 115.14(13)
C39 C38 C37 122.92(15)
C40 C39 C38 120.07(17)
C40 C39 H39 120.0
C38 C39 H39 120.0
C41 C40 C39 117.21(16)
C41 C40 C44 121.91(18)
C39 C40 C44 120.88(19)
C42 C41 C40 119.82(17)
C42 C41 H41 120.1
C40 C41 H41 120.1
N8 C42 C41 123.04(17)
N8 C42 H42 118.5
C41 C42 H42 118.5
C35 C43 H43A 109.5
C35 C43 H43B 109.5
H43A C43 H43B 109.5
C35 C43 H43C 109.5
H43A C43 H43C 109.5
H43B C43 H43C 109.5
C40 C44 H44A 109.5
C40 C44 H44B 109.5
H44A C44 H44B 109.5
C40 C44 H44C 109.5
H44A C44 H44C 109.5
H44B C44 H44C 109.5
Cl2 C45 Cl1 110.96(11)
Cl2 C45 H45A 109.4
Cl1 C45 H45A 109.4
Cl2 C45 H45B 109.4
Cl1 C45 H45B 109.4
H45A C45 H45B 108.0
Cl3 C46 Cl4 110.5(2)
Cl3 C46 H46A 109.5
Cl4 C46 H46A 109.5
Cl3 C46 H46B 109.5
Cl4 C46 H46B 109.5
H46A C46 H46B 108.1
Cl4' C46' Cl3' 111.3(6)
Cl4' C46' H46C 109.4
Cl3' C46' H46C 109.4
Cl4' C46' H46D 109.4
Cl3' C46' H46D 109.4
H46C C46' H46D 108.0

loop_
_geom_bond_atom_site_label_1
_geom_bond_atom_site_label_2
_geom_bond_distance
Ni1 N2 2.0457(13)
Ni1 N1 2.0553(13)
Ni1 N3 2.0635(13)
Ni1 N4 2.0699(13)
Ni1 S1 2.4801(5)
Ni1 S2 2.5300(5)
S1 C1 1.7260(16)
S2 C6 1.7332(16)
N1 C5 1.342(2)
N1 C1 1.352(2)
N2 C10 1.342(2)
N2 C6 1.349(2)
N3 C11 1.338(2)
N3 C15 1.3452(19)
N4 C20 1.339(2)
N4 C16 1.347(2)
C1 C2 1.404(2)
C2 C3 1.377(3)
C2 H2 0.9500
C3 C4 1.393(3)
C3 H3 0.9500
C4 C5 1.374(3)
C4 H4 0.9500
C5 H5 0.9500
C6 C7 1.403(2)
C7 C8 1.376(3)
C7 H7 0.9500
C8 C9 1.395(3)
C8 H8 0.9500
C9 C10 1.380(2)
C9 H9 0.9500
C10 H10 0.9500
C11 C12 1.384(2)
C11 H11 0.9500
C12 C13 1.389(2)
C12 H12 0.9500
C13 C14 1.391(2)
C13 C21 1.499(2)
C14 C15 1.390(2)
C14 H14 0.9500
C15 C16 1.482(2)
C16 C17 1.389(2)
C17 C18 1.388(2)
C17 H17 0.9500
C18 C19 1.385(2)
C18 C22 1.501(2)
C19 C20 1.385(2)
C19 H19 0.9500
C20 H20 0.9500
C21 H21A 0.9800
C21 H21B 0.9800
C21 H21C 0.9800
C22 H22A 0.9800
C22 H22B 0.9800
C22 H22C 0.9800
Ni2 N5 2.0496(14)
Ni2 N7 2.0580(14)
Ni2 N6 2.0590(13)
Ni2 N8 2.0665(14)
Ni2 S3 2.4899(5)
Ni2 S4 2.4985(5)
S3 C23 1.7281(17)
S4 C28 1.7350(16)
N5 C27 1.341(2)
N5 C23 1.350(2)
N6 C32 1.343(2)
N6 C28 1.347(2)
N7 C33 1.338(2)
N7 C37 1.348(2)
N8 C42 1.339(2)
N8 C38 1.347(2)
C23 C24 1.406(2)
C24 C25 1.379(3)
C24 H24 0.9500
C25 C26 1.391(3)
C25 H25 0.9500
C26 C27 1.375(2)
C26 H26 0.9500
C27 H27 0.9500
C28 C29 1.401(2)
C29 C30 1.379(3)
C29 H29 0.9500
C30 C31 1.392(3)
C30 H30 0.9500
C31 C32 1.384(2)
C31 H31 0.9500
C32 H32 0.9500
C33 C34 1.382(2)
C33 H33 0.9500
C34 C35 1.388(2)
C34 H34 0.9500
C35 C36 1.390(2)
C35 C43 1.503(2)
C36 C37 1.385(2)
C36 H36 0.9500
C37 C38 1.482(2)
C38 C39 1.392(2)
C39 C40 1.389(3)
C39 H39 0.9500
C40 C41 1.388(3)
C40 C44 1.500(2)
C41 C42 1.380(2)
C41 H41 0.9500
C42 H42 0.9500
C43 H43A 0.9800
C43 H43B 0.9800
C43 H43C 0.9800
C44 H44A 0.9800
C44 H44B 0.9800
C44 H44C 0.9800
Cl1 C45 1.763(2)
C45 Cl2 1.761(2)
C45 H45A 0.9900
C45 H45B 0.9900
Cl3 C46 1.753(4)
C46 Cl4 1.757(4)
C46 H46A 0.9900
C46 H46B 0.9900
Cl3' C46' 1.736(10)
C46' Cl4' 1.725(9)
C46' H46C 0.9900
C46' H46D 0.9900

loop_
_geom_torsion_atom_site_label_1
_geom_torsion_atom_site_label_2
_geom_torsion_atom_site_label_3
_geom_torsion_atom_site_label_4
_geom_torsion
C5 N1 C1 C2 -1.5(2)
Ni1 N1 C1 C2 -179.56(13)
C5 N1 C1 S1 177.84(12)
Ni1 N1 C1 S1 -0.22(12)
Ni1 S1 C1 N1 0.18(10)
Ni1 S1 C1 C2 179.47(16)
N1 C1 C2 C3 1.8(2)
S1 C1 C2 C3 -177.43(14)
C1 C2 C3 C4 -1.0(3)
C2 C3 C4 C5 -0.2(3)
C1 N1 C5 C4 0.3(2)
Ni1 N1 C5 C4 177.47(13)
C3 C4 C5 N1 0.5(3)
C10 N2 C6 C7 -1.6(2)
Ni1 N2 C6 C7 178.97(13)
C10 N2 C6 S2 177.82(12)
Ni1 N2 C6 S2 -1.62(12)
Ni1 S2 C6 N2 1.32(10)
Ni1 S2 C6 C7 -179.31(16)
N2 C6 C7 C8 1.4(2)
S2 C6 C7 C8 -177.97(14)
C6 C7 C8 C9 -0.1(3)
C7 C8 C9 C10 -1.0(3)
C6 N2 C10 C9 0.5(2)
Ni1 N2 C10 C9 179.70(12)
C8 C9 C10 N2 0.8(2)
C15 N3 C11 C12 0.9(2)
Ni1 N3 C11 C12 -179.89(12)
N3 C11 C12 C13 0.7(3)
C11 C12 C13 C14 -0.9(2)
C11 C12 C13 C21 -179.81(16)
C12 C13 C14 C15 -0.4(2)
C21 C13 C14 C15 178.48(15)
C11 N3 C15 C14 -2.3(2)
Ni1 N3 C15 C14 178.40(12)
C11 N3 C15 C16 176.73(14)
Ni1 N3 C15 C16 -2.53(16)
C13 C14 C15 N3 2.1(2)
C13 C14 C15 C16 -176.89(14)
C20 N4 C16 C17 -0.7(2)
Ni1 N4 C16 C17 173.21(12)
C20 N4 C16 C15 -178.21(13)
Ni1 N4 C16 C15 -4.27(17)
N3 C15 C16 N4 4.51(19)
C14 C15 C16 N4 -176.42(14)
N3 C15 C16 C17 -172.96(14)
C14 C15 C16 C17 6.1(2)
N4 C16 C17 C18 -0.2(2)
C15 C16 C17 C18 177.13(15)
C16 C17 C18 C19 1.0(2)
C16 C17 C18 C22 -178.02(16)
C17 C18 C19 C20 -0.9(2)
C22 C18 C19 C20 178.09(16)
C16 N4 C20 C19 0.8(2)
Ni1 N4 C20 C19 -172.31(12)
C18 C19 C20 N4 0.0(3)
C27 N5 C23 C24 3.7(2)
Ni2 N5 C23 C24 -177.19(14)
C27 N5 C23 S3 -175.90(12)
Ni2 N5 C23 S3 3.24(13)
Ni2 S3 C23 N5 -2.69(11)
Ni2 S3 C23 C24 177.78(17)
N5 C23 C24 C25 -3.1(3)
S3 C23 C24 C25 176.40(15)
C23 C24 C25 C26 0.2(3)
C24 C25 C26 C27 2.1(3)
C23 N5 C27 C26 -1.3(2)
Ni2 N5 C27 C26 179.96(13)
C25 C26 C27 N5 -1.6(3)
C32 N6 C28 C29 0.5(2)
Ni2 N6 C28 C29 178.42(13)
C32 N6 C28 S4 -178.81(12)
Ni2 N6 C28 S4 -0.87(12)
Ni2 S4 C28 N6 0.72(10)
Ni2 S4 C28 C29 -178.52(15)
N6 C28 C29 C30 -0.6(2)
S4 C28 C29 C30 178.60(13)
C28 C29 C30 C31 0.1(3)
C29 C30 C31 C32 0.6(3)
C28 N6 C32 C31 0.2(2)
Ni2 N6 C32 C31 -176.83(13)
C30 C31 C32 N6 -0.7(3)
C37 N7 C33 C34 -1.1(2)
Ni2 N7 C33 C34 -179.40(12)
N7 C33 C34 C35 0.3(3)
C33 C34 C35 C36 0.3(2)
C33 C34 C35 C43 179.39(17)
C34 C35 C36 C37 -0.1(2)
C43 C35 C36 C37 -179.15(16)
C33 N7 C37 C36 1.3(2)
Ni2 N7 C37 C36 179.85(12)
C33 N7 C37 C38 -179.16(14)
Ni2 N7 C37 C38 -0.66(17)
C35 C36 C37 N7 -0.8(2)
C35 C36 C37 C38 179.77(15)
C42 N8 C38 C39 1.1(2)
Ni2 N8 C38 C39 -178.33(12)
C42 N8 C38 C37 -178.95(14)
Ni2 N8 C38 C37 1.62(17)
N7 C37 C38 N8 -0.6(2)
C36 C37 C38 N8 178.85(15)
N7 C37 C38 C39 179.31(15)
C36 C37 C38 C39 -1.2(2)
N8 C38 C39 C40 -0.7(2)
C37 C38 C39 C40 179.36(15)
C38 C39 C40 C41 -0.1(2)
C38 C39 C40 C44 -179.19(16)
C39 C40 C41 C42 0.4(3)
C44 C40 C41 C42 179.49(17)
C38 N8 C42 C41 -0.8(3)
Ni2 N8 C42 C41 178.57(13)
C40 C41 C42 N8 0.1(3)
